data_7016445
loop_
_publ_author_name
'Vasilescu, I. M.'
'Baldwin, D. S.'
'Bourne, D. J.'
'Clegg, J. K.'
'Li, F.'
'Lindoy, L. F.'
'Meehan, G. V.'

_publ_section_title
;
 Interaction of Co(ii), Ni(ii) and Cu(ii) with dibenzo-substituted
 macrocyclic ligands incorporating both symmetrically and
 unsymmetrically arranged N, O and S donors.
;
_journal_issue 34
_journal_name_full 'Dalton transactions (Cambridge, England : 2003)'
_journal_page_first 8675
_journal_page_last 8684
_journal_paper_doi 10.1039/c1dt10523j
_journal_volume 40
_journal_year 2011
_chemical_formula_moiety 'C20 H28 Cl2 N4 Ni O, 3(H2 O)'
_chemical_formula_sum 'C20 H34 Cl2 N4 Ni O4'
_chemical_formula_weight 524.12
_chemical_name_systematic
;
?
;
_space_group_IT_number 12
_symmetry_cell_setting monoclinic
_symmetry_Int_Tables_number 12
_symmetry_space_group_name_Hall '-C 2y'
_symmetry_space_group_name_H-M 'C 1 2/m 1'
_atom_sites_solution_hydrogens geom
_atom_sites_solution_primary direct
_atom_sites_solution_secondary difmap
_audit_creation_method SHELXL-97
_cell_angle_alpha 90.00
_cell_angle_beta 90.522(2)
_cell_angle_gamma 90.00
_cell_formula_units_Z 4
_cell_length_a 16.696(2)
_cell_length_b 15.556(2)
_cell_length_c 8.8940(12)
_cell_measurement_reflns_used 8225
_cell_measurement_temperature 150(2)
_cell_measurement_theta_max 28.25
_cell_measurement_theta_min 2.26
_cell_volume 2309.9(5)
_computing_cell_refinement 'SAINT (Bruker,1995)'
_computing_data_collection 'SMART (Bruker,1995)'
_computing_data_reduction 'SAINT and XPREP (Bruker 1995)'
_computing_molecular_graphics 'ORTEP-3 (Farrugia, 1997), WINGX-32 (Farrugia, 1999)'
_computing_publication_material 'enCIFer 1.1 (CCDC, 2005)'
_computing_structure_refinement 'SHELXL-97 (Sheldrick, 1997)'
_computing_structure_solution 'SIR97 (Altomare, et. al. 1997)'
_diffrn_ambient_temperature 150(2)
_diffrn_measured_fraction_theta_full 0.998
_diffrn_measured_fraction_theta_max 0.960
_diffrn_measurement_device_type 'Bruker SMART 1000 CCD'
_diffrn_measurement_method \w
_diffrn_radiation_monochromator graphite
_diffrn_radiation_source 'sealed tube'
_diffrn_radiation_type MoK\a
_diffrn_radiation_wavelength 0.71073
_diffrn_reflns_av_R_equivalents 0.0223
_diffrn_reflns_av_sigmaI/netI 0.0185
_diffrn_reflns_limit_h_max 21
_diffrn_reflns_limit_h_min -21
_diffrn_reflns_limit_k_max 19
_diffrn_reflns_limit_k_min -20
_diffrn_reflns_limit_l_max 11
_diffrn_reflns_limit_l_min -11
_diffrn_reflns_number 11490
_diffrn_reflns_theta_full 25.00
_diffrn_reflns_theta_max 28.29
_diffrn_reflns_theta_min 1.79
_diffrn_standards_decay_% 0.01
_diffrn_standards_number 188
_exptl_absorpt_coefficient_mu 1.106
_exptl_absorpt_correction_T_max 0.7457
_exptl_absorpt_correction_T_min 0.6146
_exptl_absorpt_correction_type multi-scan
_exptl_absorpt_process_details 'SADABS (Sheldrick, 2007)'
_exptl_crystal_colour green
_exptl_crystal_density_diffrn 1.507
_exptl_crystal_density_method 'not measured'
_exptl_crystal_description prism
_exptl_crystal_F_000 1104
_exptl_crystal_size_max 0.400
_exptl_crystal_size_mid 0.350
_exptl_crystal_size_min 0.300
_refine_diff_density_max 0.548
_refine_diff_density_min -0.500
_refine_diff_density_rms 0.067
_refine_ls_extinction_method none
_refine_ls_goodness_of_fit_ref 1.091
_refine_ls_hydrogen_treatment mixed
_refine_ls_matrix_type full
_refine_ls_number_parameters 170
_refine_ls_number_reflns 2854
_refine_ls_number_restraints 5
_refine_ls_restrained_S_all 1.295
_refine_ls_R_factor_all 0.0339
_refine_ls_R_factor_gt 0.0320
_refine_ls_shift/su_max 0.001
_refine_ls_shift/su_mean 0.000
_refine_ls_structure_factor_coef Fsqd
_refine_ls_weighting_details 'calc w=1/[\s^2^(Fo^2^)+(0.0459P)^2^+3.0824P] where P=(Fo^2^+2Fc^2^)/3'
_refine_ls_weighting_scheme calc
_refine_ls_wR_factor_gt 0.0863
_refine_ls_wR_factor_ref 0.0876
_reflns_number_gt 2677
_reflns_number_total 2854
_reflns_threshold_expression >2sigma(I)
_cod_data_source_file c1dt10523j.txt
_cod_data_source_block lj246sad
_cod_original_sg_symbol_H-M C2/m
_cod_database_code 7016445

loop_
_symmetry_equiv_pos_as_xyz
'x, y, z'
'-x, y, -z'
'x+1/2, y+1/2, z'
'-x+1/2, y+1/2, -z'
'-x, -y, -z'
'x, -y, z'
'-x+1/2, -y+1/2, -z'
'x+1/2, -y+1/2, z'

loop_
_atom_site_label
_atom_site_type_symbol
_atom_site_fract_x
_atom_site_fract_y
_atom_site_fract_z
_atom_site_U_iso_or_equiv
_atom_site_adp_type
_atom_site_occupancy
_atom_site_symmetry_multiplicity
_atom_site_calc_flag
_atom_site_refinement_flags
_atom_site_disorder_assembly
_atom_site_disorder_group
C1 C 0.8137(2) -0.0351(3) 0.4427(5) 0.0261(6) Uani 0.50 1 d P . 1
H1A H 0.8452 -0.0534 0.5321 0.031 Uiso 0.50 1 calc PR . 1
H1B H 0.8444 -0.0534 0.3536 0.031 Uiso 0.50 1 calc PRD . 1
C1A C 0.7978(2) -0.0443(3) 0.5250(5) 0.0261(6) Uani 0.50 1 d P . 2
H1A1 H 0.7954 -0.0635 0.6309 0.031 Uiso 0.50 1 calc PR . 2
H1A2 H 0.8500 -0.0635 0.4851 0.031 Uiso 0.50 1 calc PR . 2
C2 C 0.63551(12) -0.07987(15) 0.0809(2) 0.0276(4) Uani 1 1 d . . .
H2A H 0.6759 -0.1263 0.0880 0.033 Uiso 1 1 calc R . .
H2B H 0.6231 -0.0703 -0.0268 0.033 Uiso 1 1 calc R . .
C3 C 0.55925(12) -0.10801(14) 0.1617(2) 0.0255(4) Uani 1 1 d . . .
H3A H 0.5139 -0.0714 0.1287 0.031 Uiso 1 1 calc R . .
H3B H 0.5465 -0.1682 0.1344 0.031 Uiso 1 1 calc R . .
C4 C 0.59427(12) -0.18304(14) 0.3994(2) 0.0253(4) Uani 1 1 d . . .
H4A H 0.5526 -0.2272 0.3810 0.030 Uiso 1 1 calc R . .
H4B H 0.5991 -0.1744 0.5094 0.030 Uiso 1 1 calc R . .
C5 C 0.67273(12) -0.21434(14) 0.3397(2) 0.0247(4) Uani 1 1 d . . .
C6 C 0.74292(12) -0.16649(14) 0.3597(2) 0.0256(4) Uani 1 1 d . . .
C7 C 0.81466(13) -0.19448(16) 0.2962(3) 0.0338(5) Uani 1 1 d . . .
H7 H 0.8623 -0.1618 0.3096 0.041 Uiso 1 1 calc RD . .
C8 C 0.81613(15) -0.26932(18) 0.2144(3) 0.0409(6) Uani 1 1 d . . .
H8 H 0.8648 -0.2875 0.1698 0.049 Uiso 1 1 calc R . .
C9 C 0.74806(15) -0.31829(17) 0.1962(3) 0.0394(6) Uani 1 1 d . . .
H9 H 0.7501 -0.3710 0.1424 0.047 Uiso 1 1 calc R . .
C10 C 0.67614(14) -0.29006(15) 0.2571(2) 0.0306(4) Uani 1 1 d . . .
H10 H 0.6288 -0.3230 0.2419 0.037 Uiso 1 1 calc R . .
N1 N 0.73574(10) -0.08884(11) 0.4425(2) 0.0277(3) Uani 0.50 1 d P . 1
O1 O 0.73574(10) -0.08884(11) 0.4425(2) 0.0277(3) Uani 0.50 1 d P . 2
N2 N 0.66937(14) 0.0000 0.1465(3) 0.0259(5) Uani 1 2 d S . .
N3 N 0.56952(10) -0.10117(11) 0.32711(18) 0.0215(3) Uani 1 1 d . . .
O1W O 1.0000 0.12020(19) 0.5000 0.0477(6) Uani 1 2 d SD . .
O2W O 1.01104(18) 0.0000 0.2527(3) 0.0488(7) Uani 1 2 d SD . .
O3W O 1.0000 0.8253(2) 0.0000 0.0785(12) Uani 1 2 d SD . .
Cl1 Cl 0.60248(4) 0.0000 0.64196(7) 0.02104(15) Uani 1 2 d S . .
Cl2 Cl 0.86373(5) 0.0000 0.01910(10) 0.0407(2) Uani 1 2 d S . .
Ni1 Ni 0.645101(18) 0.0000 0.37932(4) 0.01778(12) Uani 1 2 d S . .
H1N H 0.734(3) -0.096(3) 0.521(6) 0.021 Uiso 0.50 1 d P A 1
H2N H 0.718(2) 0.0000 0.129(4) 0.021 Uiso 1 2 d S . .
H3N H 0.5217(15) -0.0857(17) 0.360(3) 0.021 Uiso 1 1 d . . .
H1O H 0.9962(15) 0.0875(14) 0.5826(19) 0.021 Uiso 1 1 d D . .
H2O H 0.9711(15) 0.0000 0.187(3) 0.021 Uiso 1 2 d SD . .
H3O H 1.0564(12) 0.0000 0.204(3) 0.021 Uiso 1 2 d SD . .
H4O H 0.9598(11) 0.8633(13) 0.004(3) 0.021 Uiso 1 1 d D . .

loop_
_atom_site_aniso_label
_atom_site_aniso_U_11
_atom_site_aniso_U_22
_atom_site_aniso_U_33
_atom_site_aniso_U_23
_atom_site_aniso_U_13
_atom_site_aniso_U_12
C1 0.0140(13) 0.0324(14) 0.0317(17) 0.0047(14) -0.0012(13) -0.0001(10)
C1A 0.0140(13) 0.0324(14) 0.0317(17) 0.0047(14) -0.0012(13) -0.0001(10)
C2 0.0237(9) 0.0422(12) 0.0169(9) -0.0057(8) 0.0026(7) 0.0085(9)
C3 0.0216(9) 0.0334(11) 0.0213(9) -0.0075(8) -0.0016(7) 0.0029(8)
C4 0.0232(9) 0.0275(10) 0.0253(9) -0.0007(8) 0.0035(7) -0.0014(8)
C5 0.0227(9) 0.0269(10) 0.0246(9) 0.0007(8) 0.0024(7) 0.0044(8)
C6 0.0231(9) 0.0278(10) 0.0259(10) 0.0020(8) 0.0003(7) 0.0057(8)
C7 0.0226(10) 0.0412(13) 0.0375(12) 0.0057(10) 0.0037(9) 0.0063(9)
C8 0.0340(12) 0.0483(14) 0.0408(13) 0.0000(11) 0.0124(10) 0.0180(11)
C9 0.0427(14) 0.0377(13) 0.0380(13) -0.0098(10) 0.0090(10) 0.0118(11)
C10 0.0320(11) 0.0301(11) 0.0297(10) -0.0024(9) 0.0027(8) 0.0030(9)
N1 0.0209(7) 0.0250(8) 0.0371(9) -0.0033(7) -0.0052(7) 0.0020(6)
O1 0.0209(7) 0.0250(8) 0.0371(9) -0.0033(7) -0.0052(7) 0.0020(6)
N2 0.0145(11) 0.0454(15) 0.0180(11) 0.000 0.0042(8) 0.000
N3 0.0165(7) 0.0288(9) 0.0193(8) -0.0043(6) 0.0029(6) 0.0012(6)
O1W 0.0422(14) 0.0428(15) 0.0581(18) 0.000 0.0052(13) 0.000
O2W 0.0419(15) 0.073(2) 0.0312(13) 0.000 0.0040(11) 0.000
O3W 0.083(3) 0.0456(19) 0.107(3) 0.000 -0.026(2) 0.000
Cl1 0.0163(3) 0.0311(3) 0.0157(3) 0.000 0.0031(2) 0.000
Cl2 0.0275(4) 0.0574(5) 0.0371(4) 0.000 0.0061(3) 0.000
Ni1 0.01265(18) 0.0251(2) 0.01564(18) 0.000 0.00257(12) 0.000

loop_
_atom_type_symbol
_atom_type_description
_atom_type_scat_dispersion_real
_atom_type_scat_dispersion_imag
_atom_type_scat_source
C C 0.0033 0.0016 'International Tables Vol C Tables 4.2.6.8 and 6.1.1.4'
H H 0.0000 0.0000 'International Tables Vol C Tables 4.2.6.8 and 6.1.1.4'
N N 0.0061 0.0033 'International Tables Vol C Tables 4.2.6.8 and 6.1.1.4'
O O 0.0106 0.0060 'International Tables Vol C Tables 4.2.6.8 and 6.1.1.4'
Cl Cl 0.1484 0.1585 'International Tables Vol C Tables 4.2.6.8 and 6.1.1.4'
Ni Ni 0.3393 1.1124 'International Tables Vol C Tables 4.2.6.8 and 6.1.1.4'

loop_
_geom_angle_atom_site_label_1
_geom_angle_atom_site_label_2
_geom_angle_atom_site_label_3
_geom_angle
_geom_angle_site_symmetry_1
_geom_angle_site_symmetry_3
C1 C1 N1 122.71(16) 6 .
C1 C1 H1A 106.7 6 .
N1 C1 H1A 106.7 . .
C1 C1 H1B 106.7 6 .
N1 C1 H1B 106.7 . .
H1A C1 H1B 106.6 . .
C1A C1A H1A1 107.6 6 .
C1A C1A H1A2 107.6 6 .
H1A1 C1A H1A2 107.1 . .
C1A C1A H1N 127(2) 6 .
H1A1 C1A H1N 78.7 . .
H1A2 C1A H1N 121.0 . .
N2 C2 C3 111.76(17) . .
N2 C2 H2A 109.3 . .
C3 C2 H2A 109.3 . .
N2 C2 H2B 109.3 . .
C3 C2 H2B 109.3 . .
H2A C2 H2B 107.9 . .
N3 C3 C2 110.82(16) . .
N3 C3 H3A 109.5 . .
C2 C3 H3A 109.5 . .
N3 C3 H3B 109.5 . .
C2 C3 H3B 109.5 . .
H3A C3 H3B 108.1 . .
N3 C4 C5 111.48(17) . .
N3 C4 H4A 109.3 . .
C5 C4 H4A 109.3 . .
N3 C4 H4B 109.3 . .
C5 C4 H4B 109.3 . .
H4A C4 H4B 108.0 . .
C10 C5 C6 118.69(19) . .
C10 C5 C4 120.18(19) . .
C6 C5 C4 121.07(19) . .
C5 C6 C7 120.2(2) . .
C5 C6 N1 116.37(18) . .
C7 C6 N1 123.4(2) . .
C8 C7 C6 119.8(2) . .
C8 C7 H7 120.1 . .
C6 C7 H7 120.1 . .
C7 C8 C9 120.9(2) . .
C7 C8 H8 119.6 . .
C9 C8 H8 119.6 . .
C8 C9 C10 119.6(2) . .
C8 C9 H9 120.2 . .
C10 C9 H9 120.2 . .
C5 C10 C9 120.8(2) . .
C5 C10 H10 119.6 . .
C9 C10 H10 119.6 . .
C6 N1 C1 112.7(2) . .
C6 N1 Ni1 118.68(13) . .
C1 N1 Ni1 104.28(18) . .
C6 N1 H1N 113(4) . .
C1 N1 H1N 98(4) . .
Ni1 N1 H1N 109(4) . .
C2 N2 C2 113.9(2) . 6
C2 N2 Ni1 108.05(13) . .
C2 N2 Ni1 108.05(13) 6 .
C2 N2 H2N 107.2(12) . .
C2 N2 H2N 107.2(12) 6 .
Ni1 N2 H2N 113(2) . .
C3 N3 C4 113.43(16) . .
C3 N3 Ni1 110.01(13) . .
C4 N3 Ni1 112.89(12) . .
C3 N3 H3N 104.7(15) . .
C4 N3 H3N 109.7(16) . .
Ni1 N3 H3N 105.5(16) . .
H2O O2W H3O 109(3) . .
N3 Ni1 N3 99.15(10) . 6
N3 Ni1 N2 84.38(6) . .
N3 Ni1 N2 84.38(6) 6 .
N3 Ni1 O1 171.07(7) . 6
N3 Ni1 O1 89.78(7) 6 6
N2 Ni1 O1 96.71(7) . 6
N3 Ni1 N1 171.07(7) . 6
N3 Ni1 N1 89.78(7) 6 6
N2 Ni1 N1 96.71(7) . 6
O1 Ni1 N1 0.00(14) 6 6
N3 Ni1 N1 89.78(7) . .
N3 Ni1 N1 171.07(7) 6 .
N2 Ni1 N1 96.71(7) . .
O1 Ni1 N1 81.30(9) 6 .
N1 Ni1 N1 81.30(9) 6 .
N3 Ni1 Cl1 91.85(5) . .
N3 Ni1 Cl1 91.85(5) 6 .
N2 Ni1 Cl1 174.15(7) . .
O1 Ni1 Cl1 87.71(6) 6 .
N1 Ni1 Cl1 87.71(6) 6 .
N1 Ni1 Cl1 87.71(6) . .

loop_
_geom_bond_atom_site_label_1
_geom_bond_atom_site_label_2
_geom_bond_distance
_geom_bond_site_symmetry_2
C1 C1 1.093(8) 6
C1 N1 1.547(4) .
C1 H1A 0.9900 .
C1 H1B 0.9900 .
C1A C1A 1.377(9) 6
C1A H1A1 0.9900 .
C1A H1A2 0.9900 .
C2 N2 1.482(3) .
C2 C3 1.531(3) .
C2 H2A 0.9900 .
C2 H2B 0.9900 .
C3 N3 1.484(2) .
C3 H3A 0.9900 .
C3 H3B 0.9900 .
C4 N3 1.484(3) .
C4 C5 1.499(3) .
C4 H4A 0.9900 .
C4 H4B 0.9900 .
C5 C10 1.390(3) .
C5 C6 1.398(3) .
C6 C7 1.398(3) .
C6 N1 1.420(3) .
C7 C8 1.373(4) .
C7 H7 0.9500 .
C8 C9 1.376(4) .
C8 H8 0.9500 .
C9 C10 1.393(3) .
C9 H9 0.9500 .
C10 H10 0.9500 .
N1 Ni1 2.1214(17) .
N1 H1N 0.71(5) .
N2 C2 1.482(3) 6
N2 Ni1 2.113(2) .
N2 H2N 0.83(4) .
N3 Ni1 2.0675(17) .
N3 H3N 0.89(3) .
O1W H1O 0.896(11) .
O2W H2O 0.88(3) .
O2W H3O 0.876(12) .
O3W H4O 0.896(11) .
Cl1 Ni1 2.4481(7) .
Ni1 N3 2.0675(17) 6
Ni1 O1 2.1214(17) 6
Ni1 N1 2.1214(17) 6

loop_
_geom_hbond_atom_site_label_D
_geom_hbond_atom_site_label_H
_geom_hbond_atom_site_label_A
_geom_hbond_distance_DH
_geom_hbond_distance_HA
_geom_hbond_distance_DA
_geom_hbond_angle_DHA
_geom_hbond_site_symmetry_A
N2 H2N Cl2 0.83(4) 2.62(4) 3.447(3) 169(3) .
N3 H3N Cl1 0.89(3) 2.46(3) 3.2884(18) 155(2) 5_656
O2W H2O Cl2 0.88(3) 2.32(3) 3.205(3) 178(3) .
O2W H3O Cl2 0.876(12) 2.400(19) 3.210(3) 154(3) 5_755
O1W H1O O2W 0.896(11) 2.004(12) 2.894(3) 172(2) 5_756
O3W H4O Cl2 0.896(11) 2.667(12) 3.549(3) 168(2) 1_565

loop_
_geom_torsion_atom_site_label_1
_geom_torsion_atom_site_label_2
_geom_torsion_atom_site_label_3
_geom_torsion_atom_site_label_4
_geom_torsion
_geom_torsion_site_symmetry_1
_geom_torsion_site_symmetry_4
N2 C2 C3 N3 -44.2(2) . .
N3 C4 C5 C10 -114.0(2) . .
N3 C4 C5 C6 63.1(3) . .
C10 C5 C6 C7 0.5(3) . .
C4 C5 C6 C7 -176.5(2) . .
C10 C5 C6 N1 178.80(19) . .
C4 C5 C6 N1 1.7(3) . .
C5 C6 C7 C8 -0.2(3) . .
N1 C6 C7 C8 -178.3(2) . .
C6 C7 C8 C9 -1.2(4) . .
C7 C8 C9 C10 2.2(4) . .
C6 C5 C10 C9 0.5(3) . .
C4 C5 C10 C9 177.6(2) . .
C8 C9 C10 C5 -1.9(4) . .
C5 C6 N1 C1 -173.2(2) . .
C7 C6 N1 C1 5.0(3) . .
C5 C6 N1 Ni1 -51.0(2) . .
C7 C6 N1 Ni1 127.23(19) . .
C1 C1 N1 C6 145.80(13) 6 .
C1 C1 N1 Ni1 15.8(2) 6 .
C3 C2 N2 C2 -87.2(2) . 6
C3 C2 N2 Ni1 32.8(2) . .
C2 C3 N3 C4 -95.2(2) . .
C2 C3 N3 Ni1 32.3(2) . .
C5 C4 N3 C3 60.0(2) . .
C5 C4 N3 Ni1 -65.97(18) . .
C3 N3 Ni1 N3 71.95(14) . 6
C4 N3 Ni1 N3 -160.24(10) . 6
C3 N3 Ni1 N2 -11.41(13) . .
C4 N3 Ni1 N2 116.40(13) . .
C3 N3 Ni1 N1 -108.18(13) . .
C4 N3 Ni1 N1 19.63(13) . .
C3 N3 Ni1 Cl1 164.12(12) . .
C4 N3 Ni1 Cl1 -68.07(12) . .
C2 N2 Ni1 N3 -11.92(14) . .
C2 N2 Ni1 N3 111.72(15) 6 .
C2 N2 Ni1 N3 -111.72(15) . 6
C2 N2 Ni1 N3 11.92(14) 6 6
C2 N2 Ni1 O1 159.17(14) . 6
C2 N2 Ni1 O1 -77.19(15) 6 6
C2 N2 Ni1 N1 159.17(14) . 6
C2 N2 Ni1 N1 -77.19(15) 6 6
C2 N2 Ni1 N1 77.19(15) . .
C2 N2 Ni1 N1 -159.17(14) 6 .
C6 N1 Ni1 N3 36.22(15) . .
C1 N1 Ni1 N3 162.5(2) . .
C6 N1 Ni1 N2 -48.09(16) . .
C1 N1 Ni1 N2 78.2(2) . .
C6 N1 Ni1 O1 -143.89(13) . 6
C1 N1 Ni1 O1 -17.6(2) . 6
C6 N1 Ni1 N1 -143.89(13) . 6
C1 N1 Ni1 N1 -17.6(2) . 6
C6 N1 Ni1 Cl1 128.07(15) . .
C1 N1 Ni1 Cl1 -105.6(2) . .
